data_4036708
loop_
_publ_author_name
'Marshall, Jonathan L.'
'O'Neal, Nathaniel J'
'Zakharov, Lev N.'
'Haley, Michael M.'

_publ_section_title
;
 Synthesis and Characterization of Two Unsymmetrical Indenofluorene
 Analogues: Benzo[5,6]-s-indaceno[1,2-b]thiophene and
 Benzo[5,6]-s-indaceno[2,1-b]thiophene.
;
_journal_issue 9
_journal_name_full 'The Journal of organic chemistry'
_journal_page_first 3674
_journal_page_last 3680
_journal_paper_doi 10.1021/acs.joc.6b00340
_journal_volume 81
_journal_year 2016
_chemical_formula_sum 'C40 H38 S'
_chemical_formula_weight 550.76
_space_group_crystal_system monoclinic
_space_group_IT_number 14
_space_group_name_Hall '-P 2yn'
_space_group_name_H-M_alt 'P 1 21/n 1'
_atom_sites_solution_hydrogens mixed
_audit_creation_method SHELXL-2013
_cell_angle_alpha 90
_cell_angle_beta 98.114(2)
_cell_angle_gamma 90
_cell_formula_units_Z 4
_cell_length_a 17.8322(5)
_cell_length_b 8.1594(2)
_cell_length_c 21.3798(6)
_cell_measurement_reflns_used 4876
_cell_measurement_temperature 173(2)
_cell_measurement_theta_max 66.67
_cell_measurement_theta_min 3.02
_cell_volume 3079.62(14)
_computing_cell_refinement 'Bruker SAINT'
_computing_data_collection 'Bruker APEX2'
_computing_data_reduction 'Bruker SAINT'
_computing_molecular_graphics 'Bruker SHELXTL'
_computing_publication_material 'Bruker SHELXTL'
_computing_structure_refinement 'SHELXL-2013 (Sheldrick 2013)'
_computing_structure_solution 'SHELXS-97 (Sheldrick 2008)'
_diffrn_ambient_temperature 173(2)
_diffrn_measured_fraction_theta_full 0.975
_diffrn_measured_fraction_theta_max 0.995
_diffrn_measurement_device_type 'Bruker APEX-II CCD'
_diffrn_measurement_method '\f and \w scans'
_diffrn_radiation_type CuK\a
_diffrn_radiation_wavelength 1.54178
_diffrn_reflns_av_R_equivalents 0.0467
_diffrn_reflns_av_unetI/netI 0.0372
_diffrn_reflns_Laue_measured_fraction_full 0.975
_diffrn_reflns_Laue_measured_fraction_max 0.995
_diffrn_reflns_limit_h_max 19
_diffrn_reflns_limit_h_min -21
_diffrn_reflns_limit_k_max 9
_diffrn_reflns_limit_k_min -6
_diffrn_reflns_limit_l_max 25
_diffrn_reflns_limit_l_min -25
_diffrn_reflns_number 23074
_diffrn_reflns_point_group_measured_fraction_full 0.975
_diffrn_reflns_point_group_measured_fraction_max 0.995
_diffrn_reflns_theta_full 67.679
_diffrn_reflns_theta_max 66.665
_diffrn_reflns_theta_min 3.025
_diffrn_source 'Incoatec I\mS'
_exptl_absorpt_coefficient_mu 1.116
_exptl_absorpt_correction_T_max 1.0000
_exptl_absorpt_correction_T_min 0.8946
_exptl_absorpt_correction_type multi-scan
_exptl_absorpt_process_details SADABS
_exptl_crystal_colour red
_exptl_crystal_density_diffrn 1.188
_exptl_crystal_description plate
_exptl_crystal_F_000 1176
_exptl_crystal_size_max 0.190
_exptl_crystal_size_mid 0.090
_exptl_crystal_size_min 0.030
_refine_diff_density_max 0.377
_refine_diff_density_min -0.316
_refine_diff_density_rms 0.049
_refine_ls_extinction_method none
_refine_ls_goodness_of_fit_ref 1.035
_refine_ls_hydrogen_treatment mixed
_refine_ls_matrix_type full
_refine_ls_number_parameters 438
_refine_ls_number_reflns 5437
_refine_ls_number_restraints 0
_refine_ls_restrained_S_all 1.035
_refine_ls_R_factor_all 0.0626
_refine_ls_R_factor_gt 0.0484
_refine_ls_shift/su_max 0.001
_refine_ls_shift/su_mean 0.000
_refine_ls_structure_factor_coef Fsqd
_refine_ls_weighting_details 'w=1/[\s^2^(Fo^2^)+(0.0755P)^2^+1.3456P] where P=(Fo^2^+2Fc^2^)/3'
_refine_ls_weighting_scheme calc
_refine_ls_wR_factor_gt 0.1303
_refine_ls_wR_factor_ref 0.1404
_reflns_Friedel_coverage 0.000
_reflns_number_gt 4312
_reflns_number_total 5437
_reflns_threshold_expression 'I > 2\s(I)'
_cod_data_source_file jo6b00340_si_002.cif
_cod_data_source_block cu_mh141_0m
_cod_original_sg_symbol_H-M 'P 21/n'
_cod_database_code 4036708
_shelx_space_group_comment
;
The symmetry employed for this shelxl refinement is uniquely defined
by the following loop, which should always be used as a source of
symmetry information in preference to the above space-group names.
They are only intended as comments.
;
_shelx_estimated_absorpt_t_min 0.816
_shelx_estimated_absorpt_t_max 0.967
_shelxl_version_number 2013-4

loop_
_space_group_symop_operation_xyz
'x, y, z'
'-x+1/2, y+1/2, -z+1/2'
'-x, -y, -z'
'x-1/2, -y-1/2, z-1/2'

loop_
_atom_site_label
_atom_site_type_symbol
_atom_site_fract_x
_atom_site_fract_y
_atom_site_fract_z
_atom_site_U_iso_or_equiv
_atom_site_adp_type
_atom_site_occupancy
_atom_site_site_symmetry_order
_atom_site_calc_flag
_atom_site_refinement_flags_posn
_atom_site_refinement_flags_adp
S1 S 0.50822(3) 0.74791(7) 0.01815(3) 0.03007(16) Uani 1 1 d . .
C1 C 0.60032(12) 0.6756(3) 0.04039(11) 0.0302(5) Uani 1 1 d . .
C2 C 0.60351(12) 0.5659(3) 0.08868(11) 0.0310(5) Uani 1 1 d . .
C3 C 0.53163(11) 0.5395(3) 0.10875(10) 0.0277(5) Uani 1 1 d . .
C4 C 0.47522(11) 0.6313(3) 0.07491(10) 0.0268(5) Uani 1 1 d . .
C5 C 0.40330(11) 0.5938(2) 0.09597(10) 0.0252(4) Uani 1 1 d . .
C6 C 0.42109(11) 0.4701(3) 0.14585(10) 0.0261(4) Uani 1 1 d . .
C7 C 0.49808(11) 0.4364(3) 0.15362(10) 0.0274(5) Uani 1 1 d . .
C8 C 0.33153(12) 0.6488(3) 0.07793(10) 0.0269(5) Uani 1 1 d . .
C9 C 0.27260(11) 0.5835(3) 0.10945(10) 0.0265(4) Uani 1 1 d . .
C10 C 0.28962(12) 0.4617(3) 0.15941(10) 0.0265(4) Uani 1 1 d . .
C11 C 0.36152(12) 0.4060(3) 0.17728(10) 0.0276(5) Uani 1 1 d . .
C12 C 0.19606(12) 0.6170(3) 0.10001(10) 0.0277(5) Uani 1 1 d . .
C13 C 0.16048(12) 0.5174(3) 0.14475(10) 0.0293(5) Uani 1 1 d . .
C14 C 0.21710(12) 0.4222(3) 0.18124(10) 0.0278(5) Uani 1 1 d . .
C15 C 0.19686(13) 0.3151(3) 0.22728(11) 0.0315(5) Uani 1 1 d . .
C16 C 0.12237(15) 0.3047(3) 0.23593(12) 0.0430(6) Uani 1 1 d . .
C17 C 0.06731(15) 0.3979(3) 0.20069(13) 0.0444(6) Uani 1 1 d . .
C18 C 0.08521(13) 0.5055(3) 0.15484(12) 0.0383(6) Uani 1 1 d . .
C19 C 0.66370(13) 0.7417(3) 0.00805(12) 0.0350(5) Uani 1 1 d . .
C20 C 0.67528(13) 0.9270(3) 0.01730(11) 0.0337(5) Uani 1 1 d . .
C21 C 0.69763(18) 0.9753(4) 0.08587(13) 0.0492(7) Uani 1 1 d . .
C22 C 0.70423(18) 1.1580(3) 0.09618(15) 0.0561(8) Uani 1 1 d . .
H22A H 0.7187 1.1805 0.1413 0.084 Uiso 1 1 calc R U
H22B H 0.6554 1.2100 0.0815 0.084 Uiso 1 1 calc R U
H22C H 0.7429 1.2021 0.0725 0.084 Uiso 1 1 calc R U
C23 C 0.54295(11) 0.3184(3) 0.19606(10) 0.0267(4) Uani 1 1 d . .
C24 C 0.60002(12) 0.3773(3) 0.24260(11) 0.0321(5) Uani 1 1 d . .
C25 C 0.64676(13) 0.2667(3) 0.27856(12) 0.0376(5) Uani 1 1 d . .
C26 C 0.63886(13) 0.0984(3) 0.27003(12) 0.0366(5) Uani 1 1 d . .
C27 C 0.58215(13) 0.0422(3) 0.22450(11) 0.0321(5) Uani 1 1 d . .
C28 C 0.53294(12) 0.1482(3) 0.18773(10) 0.0285(5) Uani 1 1 d . .
C29 C 0.61054(15) 0.5586(3) 0.25475(13) 0.0456(6) Uani 1 1 d . .
H29A H 0.6528 0.5760 0.2887 0.068 Uiso 1 1 calc R U
H29B H 0.5641 0.6046 0.2673 0.068 Uiso 1 1 calc R U
H29C H 0.6215 0.6129 0.2162 0.068 Uiso 1 1 calc R U
C30 C 0.69079(15) -0.0198(4) 0.30977(15) 0.0551(7) Uani 1 1 d . .
H30A H 0.6769 -0.1325 0.2972 0.083 Uiso 1 1 calc R U
H30B H 0.6857 -0.0046 0.3544 0.083 Uiso 1 1 calc R U
H30C H 0.7433 0.0010 0.3035 0.083 Uiso 1 1 calc R U
C31 C 0.47151(14) 0.0758(3) 0.13997(12) 0.0392(6) Uani 1 1 d . .
H31A H 0.4744 -0.0441 0.1419 0.059 Uiso 1 1 calc R U
H31B H 0.4784 0.1127 0.0975 0.059 Uiso 1 1 calc R U
H31C H 0.4219 0.1118 0.1494 0.059 Uiso 1 1 calc R U
C32 C 0.15570(11) 0.7296(3) 0.05223(10) 0.0281(5) Uani 1 1 d . .
C33 C 0.11400(12) 0.6660(3) -0.00279(11) 0.0323(5) Uani 1 1 d . .
C34 C 0.07731(13) 0.7730(3) -0.04773(12) 0.0365(5) Uani 1 1 d . .
C35 C 0.08096(12) 0.9420(3) -0.03979(11) 0.0358(5) Uani 1 1 d . .
C36 C 0.12244(13) 1.0024(3) 0.01485(12) 0.0374(5) Uani 1 1 d . .
C37 C 0.15990(12) 0.9005(3) 0.06122(11) 0.0331(5) Uani 1 1 d . .
C38 C 0.10885(15) 0.4834(3) -0.01434(13) 0.0464(6) Uani 1 1 d . .
H38A H 0.0775 0.4621 -0.0550 0.070 Uiso 1 1 calc R U
H38B H 0.0860 0.4308 0.0196 0.070 Uiso 1 1 calc R U
H38C H 0.1597 0.4389 -0.0151 0.070 Uiso 1 1 calc R U
C39 C 0.04084(15) 1.0561(4) -0.08921(13) 0.0493(7) Uani 1 1 d . .
H39A H 0.0498 1.1698 -0.0755 0.074 Uiso 1 1 calc R U
H39B H -0.0137 1.0333 -0.0949 0.074 Uiso 1 1 calc R U
H39C H 0.0603 1.0390 -0.1293 0.074 Uiso 1 1 calc R U
C40 C 0.20240(17) 0.9736(3) 0.12031(13) 0.0513(7) Uani 1 1 d . .
H40A H 0.1990 1.0933 0.1180 0.077 Uiso 1 1 calc R U
H40B H 0.2557 0.9403 0.1244 0.077 Uiso 1 1 calc R U
H40C H 0.1803 0.9347 0.1571 0.077 Uiso 1 1 calc R U
H2 H 0.6493(13) 0.512(3) 0.1082(11) 0.029(6) Uiso 1 1 d . .
H8 H 0.3208(13) 0.730(3) 0.0457(12) 0.032(6) Uiso 1 1 d . .
H11 H 0.3726(12) 0.322(3) 0.2091(11) 0.027(6) Uiso 1 1 d . .
H15 H 0.2306(13) 0.260(3) 0.2480(11) 0.024(6) Uiso 1 1 d . .
H16 H 0.1076(15) 0.227(3) 0.2668(13) 0.046(7) Uiso 1 1 d . .
H17 H 0.0129(16) 0.385(4) 0.2077(13) 0.051(8) Uiso 1 1 d . .
H18 H 0.0477(16) 0.573(4) 0.1305(13) 0.048(8) Uiso 1 1 d . .
H19A H 0.7138(15) 0.682(3) 0.0266(12) 0.039(7) Uiso 1 1 d . .
H19B H 0.6539(14) 0.719(3) -0.0384(13) 0.040(7) Uiso 1 1 d . .
H20A H 0.6264(16) 0.987(3) 0.0003(12) 0.048(8) Uiso 1 1 d . .
H20B H 0.7124(13) 0.965(3) -0.0078(11) 0.025(6) Uiso 1 1 d . .
H21A H 0.754(2) 0.924(5) 0.0959(17) 0.090(12) Uiso 1 1 d . .
H21B H 0.6612(18) 0.932(4) 0.1112(15) 0.060(9) Uiso 1 1 d . .
H25 H 0.6847(16) 0.308(4) 0.3122(14) 0.051(8) Uiso 1 1 d . .
H27 H 0.5760(13) -0.075(3) 0.2136(11) 0.032(6) Uiso 1 1 d . .
H34 H 0.0497(15) 0.732(3) -0.0837(13) 0.041(7) Uiso 1 1 d . .
H36 H 0.1263(13) 1.119(3) 0.0236(11) 0.031(6) Uiso 1 1 d . .

loop_
_atom_site_aniso_label
_atom_site_aniso_U_11
_atom_site_aniso_U_22
_atom_site_aniso_U_33
_atom_site_aniso_U_23
_atom_site_aniso_U_13
_atom_site_aniso_U_12
S1 0.0280(3) 0.0269(3) 0.0347(3) 0.0045(2) 0.0021(2) -0.0004(2)
C1 0.0293(11) 0.0232(11) 0.0377(13) -0.0046(10) 0.0030(9) -0.0018(8)
C2 0.0270(11) 0.0236(11) 0.0406(13) -0.0036(10) -0.0010(9) -0.0007(9)
C3 0.0285(10) 0.0210(10) 0.0317(11) -0.0020(9) -0.0020(8) -0.0016(8)
C4 0.0263(10) 0.0207(10) 0.0321(11) 0.0001(9) -0.0004(8) -0.0009(8)
C5 0.0277(10) 0.0191(10) 0.0278(11) 0.0003(9) 0.0001(8) 0.0002(8)
C6 0.0280(10) 0.0205(10) 0.0283(11) -0.0011(9) -0.0015(8) 0.0004(8)
C7 0.0279(10) 0.0224(11) 0.0302(11) -0.0027(9) -0.0018(8) -0.0008(8)
C8 0.0302(11) 0.0208(11) 0.0281(11) 0.0026(9) -0.0019(8) 0.0003(8)
C9 0.0283(10) 0.0208(10) 0.0293(11) 0.0014(9) 0.0001(8) 0.0006(8)
C10 0.0301(11) 0.0211(10) 0.0270(11) -0.0006(9) -0.0001(8) -0.0011(8)
C11 0.0341(11) 0.0215(11) 0.0254(11) 0.0006(9) -0.0019(8) 0.0012(8)
C12 0.0278(10) 0.0243(11) 0.0303(11) 0.0008(9) 0.0019(8) 0.0003(8)
C13 0.0312(11) 0.0257(11) 0.0309(11) 0.0004(9) 0.0042(8) 0.0011(9)
C14 0.0311(11) 0.0237(11) 0.0280(11) -0.0024(9) 0.0022(8) -0.0005(8)
C15 0.0388(12) 0.0242(11) 0.0295(12) 0.0021(10) -0.0026(9) 0.0032(10)
C16 0.0483(15) 0.0427(14) 0.0406(14) 0.0064(12) 0.0156(11) 0.0002(11)
C17 0.0383(13) 0.0478(15) 0.0501(16) 0.0078(13) 0.0168(11) 0.0004(11)
C18 0.0314(12) 0.0405(14) 0.0433(14) 0.0034(12) 0.0060(10) 0.0028(10)
C19 0.0320(12) 0.0328(13) 0.0406(14) -0.0035(11) 0.0068(10) -0.0022(9)
C20 0.0298(11) 0.0316(12) 0.0388(13) 0.0052(10) 0.0020(10) -0.0039(9)
C21 0.0602(18) 0.0412(16) 0.0424(15) 0.0011(13) -0.0060(13) -0.0120(13)
C22 0.0702(19) 0.0427(17) 0.0527(17) -0.0082(14) -0.0012(14) -0.0189(14)
C23 0.0247(10) 0.0244(11) 0.0300(11) 0.0011(9) 0.0003(8) 0.0020(8)
C24 0.0327(11) 0.0285(12) 0.0332(12) -0.0014(10) -0.0015(9) 0.0005(9)
C25 0.0313(12) 0.0416(14) 0.0363(13) 0.0009(11) -0.0077(9) 0.0007(10)
C26 0.0294(11) 0.0380(13) 0.0419(13) 0.0087(11) 0.0031(9) 0.0072(9)
C27 0.0368(12) 0.0236(12) 0.0366(13) 0.0044(10) 0.0072(9) 0.0047(9)
C28 0.0293(10) 0.0274(11) 0.0287(11) 0.0016(9) 0.0032(8) 0.0004(8)
C29 0.0510(15) 0.0331(14) 0.0478(15) -0.0056(12) -0.0103(12) -0.0054(11)
C30 0.0426(14) 0.0522(17) 0.0660(19) 0.0190(15) -0.0081(13) 0.0101(12)
C31 0.0487(14) 0.0273(12) 0.0381(13) 0.0002(10) -0.0061(10) -0.0036(10)
C32 0.0228(10) 0.0263(11) 0.0351(12) 0.0041(9) 0.0038(8) 0.0029(8)
C33 0.0261(10) 0.0307(12) 0.0393(13) 0.0021(10) 0.0016(9) 0.0013(9)
C34 0.0306(11) 0.0417(14) 0.0353(13) 0.0030(11) -0.0020(9) 0.0006(10)
C35 0.0311(11) 0.0387(13) 0.0378(13) 0.0104(11) 0.0063(9) 0.0060(10)
C36 0.0393(13) 0.0262(13) 0.0473(15) 0.0066(11) 0.0079(10) 0.0054(10)
C37 0.0328(11) 0.0286(12) 0.0374(13) 0.0002(10) 0.0033(9) 0.0019(9)
C38 0.0475(15) 0.0346(14) 0.0527(16) -0.0031(12) -0.0079(12) 0.0003(11)
C39 0.0475(15) 0.0514(17) 0.0486(16) 0.0204(13) 0.0053(12) 0.0105(12)
C40 0.0695(18) 0.0325(14) 0.0479(16) -0.0029(12) -0.0051(13) 0.0033(12)

loop_
_atom_type_symbol
_atom_type_description
_atom_type_scat_dispersion_real
_atom_type_scat_dispersion_imag
_atom_type_scat_source
C C 0.0181 0.0091 'International Tables Vol C Tables 4.2.6.8 and 6.1.1.4'
H H 0.0000 0.0000 'International Tables Vol C Tables 4.2.6.8 and 6.1.1.4'
S S 0.3331 0.5567 'International Tables Vol C Tables 4.2.6.8 and 6.1.1.4'

loop_
_geom_angle_atom_site_label_1
_geom_angle_atom_site_label_2
_geom_angle_atom_site_label_3
_geom_angle
C4 S1 C1 91.33(10)
C2 C1 C19 129.0(2)
C2 C1 S1 111.44(16)
C19 C1 S1 119.46(17)
C1 C2 C3 112.64(19)
C1 C2 H2 124.6(14)
C3 C2 H2 122.8(14)
C4 C3 C2 112.42(19)
C4 C3 C7 108.73(18)
C2 C3 C7 138.8(2)
C3 C4 C5 109.57(19)
C3 C4 S1 112.15(16)
C5 C4 S1 138.18(16)
C8 C5 C4 132.9(2)
C8 C5 C6 122.04(19)
C4 C5 C6 105.08(17)
C7 C6 C11 131.2(2)
C7 C6 C5 109.36(18)
C11 C6 C5 119.48(18)
C6 C7 C3 107.25(18)
C6 C7 C23 130.1(2)
C3 C7 C23 122.67(18)
C5 C8 C9 117.9(2)
C5 C8 H8 121.2(14)
C9 C8 H8 120.9(14)
C12 C9 C8 129.5(2)
C12 C9 C10 109.98(18)
C8 C9 C10 120.55(18)
C11 C10 C9 121.50(19)
C11 C10 C14 132.3(2)
C9 C10 C14 106.24(17)
C10 C11 C6 118.5(2)
C10 C11 H11 121.7(13)
C6 C11 H11 119.8(13)
C9 C12 C13 107.76(19)
C9 C12 C32 126.74(19)
C13 C12 C32 125.48(18)
C18 C13 C14 120.3(2)
C18 C13 C12 130.9(2)
C14 C13 C12 108.82(18)
C15 C14 C13 119.6(2)
C15 C14 C10 133.2(2)
C13 C14 C10 107.19(18)
C16 C15 C14 119.0(2)
C16 C15 H15 122.6(16)
C14 C15 H15 118.5(16)
C15 C16 C17 121.5(2)
C15 C16 H16 119.3(16)
C17 C16 H16 119.2(16)
C16 C17 C18 121.2(2)
C16 C17 H17 119.2(16)
C18 C17 H17 119.6(16)
C17 C18 C13 118.5(2)
C17 C18 H18 122.2(17)
C13 C18 H18 119.3(17)
C1 C19 C20 112.95(19)
C1 C19 H19A 108.5(14)
C20 C19 H19A 108.4(14)
C1 C19 H19B 110.7(15)
C20 C19 H19B 108.0(15)
H19A C19 H19B 108(2)
C21 C20 C19 113.1(2)
C21 C20 H20A 108.3(15)
C19 C20 H20A 109.4(15)
C21 C20 H20B 110.5(13)
C19 C20 H20B 109.7(14)
H20A C20 H20B 105(2)
C22 C21 C20 113.7(2)
C22 C21 H21A 108(2)
C20 C21 H21A 102(2)
C22 C21 H21B 108.7(19)
C20 C21 H21B 109.9(18)
H21A C21 H21B 115(3)
C21 C22 H22A 109.5
C21 C22 H22B 109.5
H22A C22 H22B 109.5
C21 C22 H22C 109.5
H22A C22 H22C 109.5
H22B C22 H22C 109.5
C24 C23 C28 119.6(2)
C24 C23 C7 119.19(19)
C28 C23 C7 121.11(19)
C25 C24 C23 119.3(2)
C25 C24 C29 119.5(2)
C23 C24 C29 121.2(2)
C24 C25 C26 121.9(2)
C24 C25 H25 119.1(17)
C26 C25 H25 118.9(17)
C27 C26 C25 118.2(2)
C27 C26 C30 120.9(2)
C25 C26 C30 120.9(2)
C26 C27 C28 122.2(2)
C26 C27 H27 122.4(14)
C28 C27 H27 115.3(14)
C27 C28 C23 118.8(2)
C27 C28 C31 118.6(2)
C23 C28 C31 122.6(2)
C24 C29 H29A 109.5
C24 C29 H29B 109.5
H29A C29 H29B 109.5
C24 C29 H29C 109.5
H29A C29 H29C 109.5
H29B C29 H29C 109.5
C26 C30 H30A 109.5
C26 C30 H30B 109.5
H30A C30 H30B 109.5
C26 C30 H30C 109.5
H30A C30 H30C 109.5
H30B C30 H30C 109.5
C28 C31 H31A 109.5
C28 C31 H31B 109.5
H31A C31 H31B 109.5
C28 C31 H31C 109.5
H31A C31 H31C 109.5
H31B C31 H31C 109.5
C33 C32 C37 119.6(2)
C33 C32 C12 119.89(19)
C37 C32 C12 120.5(2)
C34 C33 C32 119.3(2)
C34 C33 C38 119.6(2)
C32 C33 C38 121.0(2)
C35 C34 C33 121.9(2)
C35 C34 H34 118.4(17)
C33 C34 H34 119.6(17)
C36 C35 C34 117.9(2)
C36 C35 C39 121.0(2)
C34 C35 C39 121.1(2)
C35 C36 C37 122.4(2)
C35 C36 H36 121.8(14)
C37 C36 H36 115.8(14)
C36 C37 C32 118.9(2)
C36 C37 C40 119.8(2)
C32 C37 C40 121.3(2)
C33 C38 H38A 109.5
C33 C38 H38B 109.5
H38A C38 H38B 109.5
C33 C38 H38C 109.5
H38A C38 H38C 109.5
H38B C38 H38C 109.5
C35 C39 H39A 109.5
C35 C39 H39B 109.5
H39A C39 H39B 109.5
C35 C39 H39C 109.5
H39A C39 H39C 109.5
H39B C39 H39C 109.5
C37 C40 H40A 109.5
C37 C40 H40B 109.5
H40A C40 H40B 109.5
C37 C40 H40C 109.5
H40A C40 H40C 109.5
H40B C40 H40C 109.5

loop_
_geom_bond_atom_site_label_1
_geom_bond_atom_site_label_2
_geom_bond_distance
S1 C4 1.711(2)
S1 C1 1.747(2)
C1 C2 1.361(3)
C1 C19 1.506(3)
C2 C3 1.424(3)
C2 H2 0.97(2)
C3 C4 1.375(3)
C3 C7 1.466(3)
C4 C5 1.451(3)
C5 C8 1.360(3)
C5 C6 1.470(3)
C6 C7 1.387(3)
C6 C11 1.434(3)
C7 C23 1.478(3)
C8 C9 1.429(3)
C8 H8 0.96(3)
C9 C12 1.379(3)
C9 C10 1.459(3)
C10 C11 1.363(3)
C10 C14 1.471(3)
C11 H11 0.97(2)
C12 C13 1.466(3)
C12 C32 1.482(3)
C13 C18 1.393(3)
C13 C14 1.417(3)
C14 C15 1.401(3)
C15 C16 1.369(3)
C15 H15 0.83(2)
C16 C17 1.379(4)
C16 H16 0.98(3)
C17 C18 1.386(4)
C17 H17 1.01(3)
C18 H18 0.96(3)
C19 C20 1.535(3)
C19 H19A 1.04(3)
C19 H19B 1.00(3)
C20 C21 1.516(4)
C20 H20A 1.02(3)
C20 H20B 0.96(2)
C21 C22 1.509(4)
C21 H21A 1.08(4)
C21 H21B 0.97(3)
C22 H22A 0.9800
C22 H22B 0.9800
C22 H22C 0.9800
C23 C24 1.404(3)
C23 C28 1.409(3)
C24 C25 1.385(3)
C24 C29 1.510(3)
C25 C26 1.390(4)
C25 H25 0.97(3)
C26 C27 1.379(3)
C26 C30 1.513(3)
C27 C28 1.393(3)
C27 H27 0.98(3)
C28 C31 1.508(3)
C29 H29A 0.9800
C29 H29B 0.9800
C29 H29C 0.9800
C30 H30A 0.9800
C30 H30B 0.9800
C30 H30C 0.9800
C31 H31A 0.9800
C31 H31B 0.9800
C31 H31C 0.9800
C32 C33 1.400(3)
C32 C37 1.408(3)
C33 C34 1.391(3)
C33 C38 1.511(3)
C34 C35 1.389(4)
C34 H34 0.92(3)
C35 C36 1.382(4)
C35 C39 1.511(3)
C36 C37 1.390(3)
C36 H36 0.97(3)
C37 C40 1.502(3)
C38 H38A 0.9800
C38 H38B 0.9800
C38 H38C 0.9800
C39 H39A 0.9800
C39 H39B 0.9800
C39 H39C 0.9800
C40 H40A 0.9800
C40 H40B 0.9800
C40 H40C 0.9800

loop_
_geom_torsion_atom_site_label_1
_geom_torsion_atom_site_label_2
_geom_torsion_atom_site_label_3
_geom_torsion_atom_site_label_4
_geom_torsion
C4 S1 C1 C2 0.69(18)
C4 S1 C1 C19 -177.05(19)
C19 C1 C2 C3 177.1(2)
S1 C1 C2 C3 -0.4(2)
C1 C2 C3 C4 -0.2(3)
C1 C2 C3 C7 176.1(2)
C2 C3 C4 C5 177.76(18)
C7 C3 C4 C5 0.3(2)
C2 C3 C4 S1 0.7(2)
C7 C3 C4 S1 -176.71(14)
C1 S1 C4 C3 -0.81(17)
C1 S1 C4 C5 -176.6(2)
C3 C4 C5 C8 -179.5(2)
S1 C4 C5 C8 -3.6(4)
C3 C4 C5 C6 -0.1(2)
S1 C4 C5 C6 175.8(2)
C8 C5 C6 C7 179.3(2)
C4 C5 C6 C7 -0.2(2)
C8 C5 C6 C11 -0.7(3)
C4 C5 C6 C11 179.81(18)
C11 C6 C7 C3 -179.6(2)
C5 C6 C7 C3 0.4(2)
C11 C6 C7 C23 2.1(4)
C5 C6 C7 C23 -177.9(2)
C4 C3 C7 C6 -0.4(2)
C2 C3 C7 C6 -176.8(3)
C4 C3 C7 C23 177.99(19)
C2 C3 C7 C23 1.6(4)
C4 C5 C8 C9 179.8(2)
C6 C5 C8 C9 0.5(3)
C5 C8 C9 C12 -179.4(2)
C5 C8 C9 C10 0.0(3)
C12 C9 C10 C11 179.2(2)
C8 C9 C10 C11 -0.3(3)
C12 C9 C10 C14 -0.6(2)
C8 C9 C10 C14 179.87(19)
C9 C10 C11 C6 0.1(3)
C14 C10 C11 C6 179.8(2)
C7 C6 C11 C10 -179.6(2)
C5 C6 C11 C10 0.4(3)
C8 C9 C12 C13 -180.0(2)
C10 C9 C12 C13 0.5(2)
C8 C9 C12 C32 1.6(4)
C10 C9 C12 C32 -177.9(2)
C9 C12 C13 C18 179.8(2)
C32 C12 C13 C18 -1.8(4)
C9 C12 C13 C14 -0.3(2)
C32 C12 C13 C14 178.1(2)
C18 C13 C14 C15 0.5(3)
C12 C13 C14 C15 -179.4(2)
C18 C13 C14 C10 179.8(2)
C12 C13 C14 C10 -0.1(2)
C11 C10 C14 C15 -0.1(4)
C9 C10 C14 C15 179.6(2)
C11 C10 C14 C13 -179.4(2)
C9 C10 C14 C13 0.4(2)
C13 C14 C15 C16 0.0(3)
C10 C14 C15 C16 -179.2(2)
C14 C15 C16 C17 -0.4(4)
C15 C16 C17 C18 0.2(4)
C16 C17 C18 C13 0.3(4)
C14 C13 C18 C17 -0.6(4)
C12 C13 C18 C17 179.3(2)
C2 C1 C19 C20 -116.0(3)
S1 C1 C19 C20 61.3(3)
C1 C19 C20 C21 62.4(3)
C19 C20 C21 C22 -176.2(2)
C6 C7 C23 C24 -117.6(3)
C3 C7 C23 C24 64.4(3)
C6 C7 C23 C28 66.8(3)
C3 C7 C23 C28 -111.2(2)
C28 C23 C24 C25 1.6(3)
C7 C23 C24 C25 -174.1(2)
C28 C23 C24 C29 -177.5(2)
C7 C23 C24 C29 6.8(3)
C23 C24 C25 C26 -0.1(4)
C29 C24 C25 C26 179.0(2)
C24 C25 C26 C27 -0.5(4)
C24 C25 C26 C30 179.8(2)
C25 C26 C27 C28 -0.5(4)
C30 C26 C27 C28 179.2(2)
C26 C27 C28 C23 1.9(3)
C26 C27 C28 C31 -178.7(2)
C24 C23 C28 C27 -2.5(3)
C7 C23 C28 C27 173.10(19)
C24 C23 C28 C31 178.3(2)
C7 C23 C28 C31 -6.2(3)
C9 C12 C32 C33 102.4(3)
C13 C12 C32 C33 -75.7(3)
C9 C12 C32 C37 -76.6(3)
C13 C12 C32 C37 105.3(3)
C37 C32 C33 C34 0.0(3)
C12 C32 C33 C34 -179.0(2)
C37 C32 C33 C38 179.4(2)
C12 C32 C33 C38 0.4(3)
C32 C33 C34 C35 0.2(3)
C38 C33 C34 C35 -179.2(2)
C33 C34 C35 C36 -0.2(3)
C33 C34 C35 C39 179.9(2)
C34 C35 C36 C37 0.0(3)
C39 C35 C36 C37 179.9(2)
C35 C36 C37 C32 0.2(3)
C35 C36 C37 C40 -178.4(2)
C33 C32 C37 C36 -0.2(3)
C12 C32 C37 C36 178.8(2)
C33 C32 C37 C40 178.4(2)
C12 C32 C37 C40 -2.6(3)
